data_2216073
loop_
_publ_author_name
'Li-Li Kong'
'Shan Gao'
'Li-Hua Huo'

_publ_section_title Poly[[(1,10-phenanthroline)cadmium(II)]-\m~3~-2-(4-carboxylatophenoxy)propionato]
_journal_coeditor_code NG2338
_journal_issue 11
_journal_name_full 'Acta Crystallographica Section E'
_journal_page_first m2759
_journal_page_last m2759
_journal_paper_doi 10.1107/S1600536807050350
_journal_volume 63
_journal_year 2007
_chemical_formula_iupac '[Cd (C10 H8 O5) (C12 H8 N2)]'
_chemical_formula_moiety 'C22 H16 Cd N2 O5'
_chemical_formula_sum 'C22 H16 Cd N2 O5'
_chemical_formula_weight 500.77
_chemical_name_systematic
;
Poly[[(1,10-phenanthroline)cadmium(II)]-
\m~3~-2-(4-carboxylatophenoxy)propionato]
;
_space_group_IT_number 15
_symmetry_cell_setting monoclinic
_symmetry_space_group_name_Hall '-C 2yc'
_symmetry_space_group_name_H-M 'C 1 2/c 1'
_atom_sites_solution_hydrogens geom
_atom_sites_solution_primary direct
_atom_sites_solution_secondary difmap
_audit_creation_method SHELXL97
_cell_angle_alpha 90.00
_cell_angle_beta 120.02(3)
_cell_angle_gamma 90.00
_cell_formula_units_Z 8
_cell_length_a 21.214(4)
_cell_length_b 10.506(2)
_cell_length_c 19.775(4)
_cell_measurement_reflns_used 13541
_cell_measurement_temperature 293(2)
_cell_measurement_theta_max 27.46
_cell_measurement_theta_min 3.12
_cell_volume 3816.1(17)
_computing_cell_refinement 'RAPID-AUTO (Rigaku Corporation, 1998)'
_computing_data_collection 'RAPID-AUTO (Rigaku Corporation, 1998)'
_computing_data_reduction 'CrystalStructure (Rigaku/MSC, 2002)'
_computing_molecular_graphics 'ORTEPII (Johnson, 1976)'
_computing_publication_material 'SHELXL97 (Sheldrick, 1997)'
_computing_structure_refinement 'SHELXL97 (Sheldrick, 1997)'
_computing_structure_solution 'SHELXS97 (Sheldrick, 1997)'
_diffrn_ambient_temperature 293(2)
_diffrn_detector_area_resol_mean 10.000
_diffrn_measured_fraction_theta_full 0.995
_diffrn_measured_fraction_theta_max 0.995
_diffrn_measurement_device_type 'Rigaku R-AXIS RAPID'
_diffrn_measurement_method \w
_diffrn_radiation_monochromator graphite
_diffrn_radiation_source 'fine-focus sealed tube'
_diffrn_radiation_type MoK\a
_diffrn_radiation_wavelength 0.71073
_diffrn_reflns_av_R_equivalents 0.0407
_diffrn_reflns_av_sigmaI/netI 0.0336
_diffrn_reflns_limit_h_max 25
_diffrn_reflns_limit_h_min -27
_diffrn_reflns_limit_k_max 13
_diffrn_reflns_limit_k_min -13
_diffrn_reflns_limit_l_max 25
_diffrn_reflns_limit_l_min -25
_diffrn_reflns_number 18185
_diffrn_reflns_theta_full 27.46
_diffrn_reflns_theta_max 27.46
_diffrn_reflns_theta_min 3.51
_diffrn_standards_decay_% 0
_diffrn_standards_interval_count 0
_diffrn_standards_interval_time 0
_diffrn_standards_number 0
_exptl_absorpt_coefficient_mu 1.183
_exptl_absorpt_correction_T_max 0.8242
_exptl_absorpt_correction_T_min 0.6620
_exptl_absorpt_correction_type multi-scan
_exptl_absorpt_process_details '(ABSCOR; Higashi, 1995)'
_exptl_crystal_colour colorless
_exptl_crystal_density_diffrn 1.743
_exptl_crystal_density_method 'not measured'
_exptl_crystal_description prism
_exptl_crystal_F_000 2000
_exptl_crystal_size_max 0.38
_exptl_crystal_size_mid 0.25
_exptl_crystal_size_min 0.17
_refine_diff_density_max 0.858
_refine_diff_density_min -0.584
_refine_ls_extinction_method none
_refine_ls_goodness_of_fit_ref 1.056
_refine_ls_hydrogen_treatment constr
_refine_ls_matrix_type full
_refine_ls_number_parameters 272
_refine_ls_number_reflns 4351
_refine_ls_number_restraints 0
_refine_ls_restrained_S_all 1.056
_refine_ls_R_factor_all 0.0543
_refine_ls_R_factor_gt 0.0390
_refine_ls_shift/su_max 0.001
_refine_ls_shift/su_mean 0.000
_refine_ls_structure_factor_coef Fsqd
_refine_ls_weighting_details 'calc w=1/[\s^2^(Fo^2^)+(0.0225P)^2^+14.3767P] where P=(Fo^2^+2Fc^2^)/3'
_refine_ls_weighting_scheme calc
_refine_ls_wR_factor_gt 0.0767
_refine_ls_wR_factor_ref 0.0825
_reflns_number_gt 3474
_reflns_number_total 4351
_reflns_threshold_expression I>2\s(I)
_cod_data_source_file ng2338.cif
_cod_data_source_block I
_cod_original_cell_volume 3816.4(16)
_cod_original_sg_symbol_H-M 'C 2/c'
_cod_database_code 2216073
_cod_database_fobs_code 2216073

loop_
_symmetry_equiv_pos_as_xyz
'x, y, z'
'-x, y, -z+1/2'
'x+1/2, y+1/2, z'
'-x+1/2, y+1/2, -z+1/2'
'-x, -y, -z'
'x, -y, z-1/2'
'-x+1/2, -y+1/2, -z'
'x+1/2, -y+1/2, z-1/2'

loop_
_atom_site_type_symbol
_atom_site_label
_atom_site_fract_x
_atom_site_fract_y
_atom_site_fract_z
_atom_site_U_iso_or_equiv
_atom_site_adp_type
_atom_site_calc_flag
_atom_site_refinement_flags
_atom_site_occupancy
Cd Cd1 0.097015(14) -0.03739(2) 0.521545(15) 0.03668(9) Uani d . 1
O O1 0.02629(17) 0.0381(3) 0.58469(19) 0.0702(9) Uani d . 1
O O2 0.13086(19) 0.1237(3) 0.6179(2) 0.0670(9) Uani d . 1
O O3 0.13576(18) 0.2592(2) 0.73727(15) 0.0568(8) Uani d . 1
O O4 0.15814(16) 0.8245(3) 0.63802(18) 0.0588(8) Uani d . 1
O O5 0.06814(15) 0.7552(3) 0.52771(16) 0.0510(7) Uani d . 1
N N1 0.21148(16) -0.0571(3) 0.52675(18) 0.0392(7) Uani d . 1
N N2 0.10454(16) 0.1131(3) 0.43895(18) 0.0399(7) Uani d . 1
C C1 0.0786(2) 0.1073(4) 0.6289(2) 0.0494(10) Uani d . 1
C C2 0.0826(3) 0.1625(4) 0.7016(3) 0.0531(10) Uani d . 1
H H2 0.0348 0.1966 0.6884 0.064 Uiso calc R 1
C C3 0.1034(3) 0.0580(4) 0.7616(3) 0.0817(17) Uani d . 1
H H3 0.1508 0.0259 0.7757 0.123 Uiso calc R 1
H H4 0.0684 -0.0097 0.7402 0.123 Uiso calc R 1
H H7 0.1042 0.0914 0.8072 0.123 Uiso calc R 1
C C4 0.1260(2) 0.3743(3) 0.7004(2) 0.0415(8) Uani d . 1
C C5 0.0629(2) 0.4110(4) 0.6340(2) 0.0435(9) Uani d . 1
H H5 0.0230 0.3566 0.6108 0.052 Uiso calc R 1
C C6 0.0600(2) 0.5306(4) 0.6024(2) 0.0414(8) Uani d . 1
H H6 0.0175 0.5557 0.5578 0.050 Uiso calc R 1
C C7 0.11833(19) 0.6129(3) 0.6356(2) 0.0365(8) Uani d . 1
C C8 0.1815(2) 0.5746(3) 0.7026(2) 0.0404(8) Uani d . 1
H H8 0.2212 0.6294 0.7262 0.049 Uiso calc R 1
C C9 0.1856(2) 0.4556(4) 0.7343(2) 0.0441(9) Uani d . 1
H H9 0.2284 0.4299 0.7783 0.053 Uiso calc R 1
C C10 0.1149(2) 0.7393(3) 0.5986(2) 0.0387(8) Uani d . 1
C C11 0.0535(2) 0.1983(4) 0.3986(2) 0.0506(10) Uani d . 1
H H11 0.0109 0.1962 0.4012 0.061 Uiso calc R 1
C C12 0.0604(2) 0.2910(4) 0.3524(2) 0.0532(10) Uani d . 1
H H12 0.0231 0.3492 0.3248 0.064 Uiso calc R 1
C C13 0.1224(2) 0.2952(4) 0.3481(2) 0.0519(10) Uani d . 1
H H13 0.1277 0.3561 0.3171 0.062 Uiso calc R 1
C C14 0.1783(2) 0.2079(4) 0.3904(2) 0.0423(9) Uani d . 1
C C15 0.2456(2) 0.2076(4) 0.3900(3) 0.0516(10) Uani d . 1
H H15 0.2531 0.2669 0.3598 0.062 Uiso calc R 1
C C16 0.2979(2) 0.1233(4) 0.4325(2) 0.0524(11) Uani d . 1
H H16 0.3411 0.1256 0.4313 0.063 Uiso calc R 1
C C17 0.2891(2) 0.0296(4) 0.4796(2) 0.0447(9) Uani d . 1
C C18 0.3425(2) -0.0587(4) 0.5262(3) 0.0555(11) Uani d . 1
H H18 0.3862 -0.0611 0.5260 0.067 Uiso calc R 1
C C19 0.3310(2) -0.1409(4) 0.5718(3) 0.0571(11) Uani d . 1
H H19 0.3669 -0.1986 0.6036 0.069 Uiso calc R 1
C C20 0.2645(2) -0.1377(4) 0.5704(2) 0.0477(9) Uani d . 1
H H20 0.2571 -0.1949 0.6016 0.057 Uiso calc R 1
C C21 0.22354(18) 0.0268(3) 0.4822(2) 0.0370(8) Uani d . 1
C C22 0.16690(19) 0.1176(3) 0.4360(2) 0.0362(8) Uani d . 1

loop_
_atom_site_aniso_label
_atom_site_aniso_U_11
_atom_site_aniso_U_22
_atom_site_aniso_U_33
_atom_site_aniso_U_12
_atom_site_aniso_U_13
_atom_site_aniso_U_23
Cd1 0.03487(14) 0.03534(14) 0.04202(15) -0.00154(12) 0.02086(12) 0.00385(12)
O1 0.0508(18) 0.0507(18) 0.070(2) -0.0104(15) 0.0014(16) 0.0131(16)
O2 0.090(2) 0.0516(18) 0.083(2) -0.0095(17) 0.061(2) -0.0080(17)
O3 0.084(2) 0.0342(14) 0.0413(15) -0.0031(14) 0.0229(16) 0.0033(12)
O4 0.0590(19) 0.0427(16) 0.0630(19) -0.0142(14) 0.0218(16) 0.0026(14)
O5 0.0501(17) 0.0388(15) 0.0534(17) 0.0005(12) 0.0180(15) 0.0075(13)
N1 0.0387(16) 0.0376(17) 0.0435(17) -0.0003(13) 0.0222(15) -0.0026(14)
N2 0.0359(16) 0.0396(17) 0.0482(18) 0.0004(13) 0.0241(15) 0.0036(14)
C1 0.055(3) 0.0289(19) 0.050(2) 0.0017(18) 0.016(2) 0.0108(17)
C2 0.067(3) 0.038(2) 0.063(3) -0.0015(19) 0.040(2) 0.0083(19)
C3 0.131(5) 0.050(3) 0.067(3) -0.010(3) 0.052(4) 0.011(2)
C4 0.056(2) 0.0328(18) 0.039(2) 0.0022(17) 0.0260(19) 0.0010(16)
C5 0.039(2) 0.0355(19) 0.053(2) -0.0056(16) 0.0211(19) -0.0018(17)
C6 0.0352(19) 0.0395(19) 0.045(2) 0.0029(16) 0.0167(17) 0.0043(17)
C7 0.0371(19) 0.0323(18) 0.042(2) 0.0021(15) 0.0209(17) 0.0004(15)
C8 0.040(2) 0.0387(19) 0.039(2) -0.0020(15) 0.0172(18) -0.0063(15)
C9 0.045(2) 0.044(2) 0.0324(18) 0.0059(18) 0.0110(17) 0.0005(17)
C10 0.037(2) 0.0325(18) 0.050(2) 0.0015(15) 0.0248(19) 0.0002(16)
C11 0.044(2) 0.050(2) 0.061(3) 0.0047(19) 0.029(2) 0.010(2)
C12 0.056(3) 0.052(2) 0.053(2) 0.008(2) 0.028(2) 0.015(2)
C13 0.066(3) 0.047(2) 0.048(2) -0.007(2) 0.032(2) 0.0052(19)
C14 0.053(2) 0.0376(19) 0.042(2) -0.0096(17) 0.029(2) -0.0046(17)
C15 0.059(3) 0.057(3) 0.056(3) -0.015(2) 0.041(2) -0.006(2)
C16 0.048(2) 0.067(3) 0.059(3) -0.014(2) 0.039(2) -0.014(2)
C17 0.040(2) 0.052(2) 0.048(2) -0.0061(18) 0.0261(18) -0.0157(19)
C18 0.039(2) 0.065(3) 0.065(3) 0.000(2) 0.028(2) -0.014(2)
C19 0.042(2) 0.060(3) 0.060(3) 0.010(2) 0.019(2) -0.006(2)
C20 0.047(2) 0.043(2) 0.050(2) 0.0031(18) 0.022(2) -0.0030(18)
C21 0.0340(18) 0.0376(19) 0.0416(19) -0.0043(15) 0.0205(16) -0.0103(16)
C22 0.0379(19) 0.0364(18) 0.0376(19) -0.0060(15) 0.0214(17) -0.0089(15)

loop_
_atom_type_symbol
_atom_type_description
_atom_type_scat_dispersion_real
_atom_type_scat_dispersion_imag
_atom_type_scat_source
C C 0.0033 0.0016 'International Tables Vol C Tables 4.2.6.8 and 6.1.1.4'
H H 0.0000 0.0000 'International Tables Vol C Tables 4.2.6.8 and 6.1.1.4'
N N 0.0061 0.0033 'International Tables Vol C Tables 4.2.6.8 and 6.1.1.4'
O O 0.0106 0.0060 'International Tables Vol C Tables 4.2.6.8 and 6.1.1.4'
Cd Cd -0.8075 1.2024 'International Tables Vol C Tables 4.2.6.8 and 6.1.1.4'

loop_
_geom_angle_atom_site_label_1
_geom_angle_atom_site_label_2
_geom_angle_atom_site_label_3
_geom_angle_site_symmetry_1
_geom_angle_site_symmetry_3
_geom_angle
O5 Cd1 N2 1_545 . 142.89(11)
O5 Cd1 O2 1_545 . 128.22(11)
N2 Cd1 O2 . . 88.83(11)
O5 Cd1 N1 1_545 . 102.07(10)
N2 Cd1 N1 . . 70.43(10)
O2 Cd1 N1 . . 97.73(11)
O5 Cd1 O1 1_545 5_556 80.78(10)
N2 Cd1 O1 . 5_556 79.38(11)
O2 Cd1 O1 . 5_556 117.66(12)
N1 Cd1 O1 . 5_556 132.63(12)
O5 Cd1 O4 1_545 1_545 54.50(10)
N2 Cd1 O4 . 1_545 149.55(10)
O2 Cd1 O4 . 1_545 82.17(11)
N1 Cd1 O4 . 1_545 81.99(11)
O1 Cd1 O4 5_556 1_545 130.40(10)
O5 Cd1 O1 1_545 . 91.82(10)
N2 Cd1 O1 . . 113.62(10)
O2 Cd1 O1 . . 52.59(10)
N1 Cd1 O1 . . 148.57(10)
O1 Cd1 O1 5_556 . 77.04(13)
O4 Cd1 O1 1_545 . 83.54(10)
C1 O1 Cd1 . 5_556 144.5(3)
C1 O1 Cd1 . . 89.3(3)
Cd1 O1 Cd1 5_556 . 102.96(13)
C1 O2 Cd1 . . 96.0(3)
C4 O3 C2 . . 119.8(3)
C10 O4 Cd1 . 1_565 87.7(2)
C10 O5 Cd1 . 1_565 95.9(2)
C20 N1 C21 . . 117.6(3)
C20 N1 Cd1 . . 126.7(3)
C21 N1 Cd1 . . 115.7(2)
C11 N2 C22 . . 118.2(3)
C11 N2 Cd1 . . 124.0(2)
C22 N2 Cd1 . . 117.6(2)
O2 C1 O1 . . 121.2(4)
O2 C1 C2 . . 118.8(4)
O1 C1 C2 . . 119.7(4)
O3 C2 C1 . . 113.7(3)
O3 C2 C3 . . 106.4(4)
C1 C2 C3 . . 108.9(4)
O3 C2 H2 . . 109.2
C1 C2 H2 . . 109.2
C3 C2 H2 . . 109.2
C2 C3 H3 . . 109.5
C2 C3 H4 . . 109.5
H3 C3 H4 . . 109.5
C2 C3 H7 . . 109.5
H3 C3 H7 . . 109.5
H4 C3 H7 . . 109.5
O3 C4 C5 . . 124.6(4)
O3 C4 C9 . . 115.3(3)
C5 C4 C9 . . 120.2(3)
C4 C5 C6 . . 118.9(3)
C4 C5 H5 . . 120.5
C6 C5 H5 . . 120.5
C7 C6 C5 . . 121.7(3)
C7 C6 H6 . . 119.1
C5 C6 H6 . . 119.1
C6 C7 C8 . . 118.6(3)
C6 C7 C10 . . 120.7(3)
C8 C7 C10 . . 120.6(3)
C9 C8 C7 . . 120.4(3)
C9 C8 H8 . . 119.8
C7 C8 H8 . . 119.8
C8 C9 C4 . . 120.1(3)
C8 C9 H9 . . 119.9
C4 C9 H9 . . 119.9
O4 C10 O5 . . 121.8(3)
O4 C10 C7 . . 119.5(3)
O5 C10 C7 . . 118.7(3)
O4 C10 Cd1 . 1_565 65.2(2)
O5 C10 Cd1 . 1_565 56.63(19)
C7 C10 Cd1 . 1_565 175.1(3)
N2 C11 C12 . . 123.2(4)
N2 C11 H11 . . 118.4
C12 C11 H11 . . 118.4
C13 C12 C11 . . 119.0(4)
C13 C12 H12 . . 120.5
C11 C12 H12 . . 120.5
C12 C13 C14 . . 119.8(4)
C12 C13 H13 . . 120.1
C14 C13 H13 . . 120.1
C13 C14 C22 . . 117.4(4)
C13 C14 C15 . . 123.2(4)
C22 C14 C15 . . 119.5(4)
C16 C15 C14 . . 120.9(4)
C16 C15 H15 . . 119.5
C14 C15 H15 . . 119.5
C15 C16 C17 . . 121.9(4)
C15 C16 H16 . . 119.1
C17 C16 H16 . . 119.1
C18 C17 C21 . . 116.7(4)
C18 C17 C16 . . 124.1(4)
C21 C17 C16 . . 119.2(4)
C19 C18 C17 . . 120.4(4)
C19 C18 H18 . . 119.8
C17 C18 H18 . . 119.8
C18 C19 C20 . . 119.1(4)
C18 C19 H19 . . 120.4
C20 C19 H19 . . 120.4
N1 C20 C19 . . 123.3(4)
N1 C20 H20 . . 118.4
C19 C20 H20 . . 118.4
N1 C21 C17 . . 122.9(3)
N1 C21 C22 . . 118.1(3)
C17 C21 C22 . . 118.9(3)
N2 C22 C14 . . 122.3(3)
N2 C22 C21 . . 118.1(3)
C14 C22 C21 . . 119.6(3)

loop_
_geom_bond_atom_site_label_1
_geom_bond_atom_site_label_2
_geom_bond_site_symmetry_2
_geom_bond_distance
Cd1 O5 1_545 2.283(3)
Cd1 N2 . 2.335(3)
Cd1 O2 . 2.375(3)
Cd1 N1 . 2.388(3)
Cd1 O1 5_556 2.400(3)
Cd1 O4 1_545 2.471(3)
Cd1 O1 . 2.513(4)
O1 C1 . 1.247(5)
O1 Cd1 5_556 2.400(3)
O2 C1 . 1.243(5)
O3 C4 . 1.374(4)
O3 C2 . 1.416(5)
O4 C10 . 1.239(4)
O4 Cd1 1_565 2.471(3)
O5 C10 . 1.259(4)
O5 Cd1 1_565 2.283(3)
N1 C20 . 1.325(5)
N1 C21 . 1.358(5)
N2 C11 . 1.321(5)
N2 C22 . 1.354(4)
C1 C2 . 1.512(6)
C2 C3 . 1.513(6)
C2 H2 . 0.9800
C3 H3 . 0.9600
C3 H4 . 0.9600
C3 H7 . 0.9600
C4 C5 . 1.381(5)
C4 C9 . 1.389(5)
C5 C6 . 1.390(5)
C5 H5 . 0.9300
C6 C7 . 1.378(5)
C6 H6 . 0.9300
C7 C8 . 1.392(5)
C7 C10 . 1.500(5)
C8 C9 . 1.381(5)
C8 H8 . 0.9300
C9 H9 . 0.9300
C10 Cd1 1_565 2.719(4)
C11 C12 . 1.392(6)
C11 H11 . 0.9300
C12 C13 . 1.362(6)
C12 H12 . 0.9300
C13 C14 . 1.397(6)
C13 H13 . 0.9300
C14 C22 . 1.410(5)
C14 C15 . 1.433(5)
C15 C16 . 1.337(6)
C15 H15 . 0.9300
C16 C17 . 1.430(6)
C16 H16 . 0.9300
C17 C18 . 1.395(6)
C17 C21 . 1.418(5)
C18 C19 . 1.356(6)
C18 H18 . 0.9300
C19 C20 . 1.397(6)
C19 H19 . 0.9300
C20 H20 . 0.9300
C21 C22 . 1.446(5)

loop_
_geom_torsion_atom_site_label_1
_geom_torsion_atom_site_label_2
_geom_torsion_atom_site_label_3
_geom_torsion_atom_site_label_4
_geom_torsion_site_symmetry_1
_geom_torsion_site_symmetry_4
_geom_torsion
O5 Cd1 O1 C1 1_545 . 133.5(2)
N2 Cd1 O1 C1 . . -74.2(2)
O2 Cd1 O1 C1 . . -5.5(2)
N1 Cd1 O1 C1 . . 16.6(3)
O1 Cd1 O1 C1 5_556 . -146.4(3)
O4 Cd1 O1 C1 1_545 . 79.6(2)
C10 Cd1 O1 C1 1_545 . 106.6(2)
O5 Cd1 O1 Cd1 1_545 5_556 -80.10(11)
N2 Cd1 O1 Cd1 . 5_556 72.12(13)
O2 Cd1 O1 Cd1 . 5_556 140.88(17)
N1 Cd1 O1 Cd1 . 5_556 162.94(15)
O1 Cd1 O1 Cd1 5_556 5_556 0.0
O4 Cd1 O1 Cd1 1_545 5_556 -134.06(12)
C10 Cd1 O1 Cd1 1_545 5_556 -107.07(12)
O5 Cd1 O2 C1 1_545 . -51.0(3)
N2 Cd1 O2 C1 . . 126.9(3)
N1 Cd1 O2 C1 . . -163.1(2)
O1 Cd1 O2 C1 5_556 . 49.5(3)
O4 Cd1 O2 C1 1_545 . -82.3(3)
O1 Cd1 O2 C1 . . 5.5(2)
C10 Cd1 O2 C1 1_545 . -68.1(3)
O5 Cd1 N1 C20 1_545 . -39.4(3)
N2 Cd1 N1 C20 . . 178.5(3)
O2 Cd1 N1 C20 . . 92.5(3)
O1 Cd1 N1 C20 5_556 . -127.9(3)
O4 Cd1 N1 C20 1_545 . 11.6(3)
O1 Cd1 N1 C20 . . 75.0(4)
C10 Cd1 N1 C20 1_545 . -13.3(3)
O5 Cd1 N1 C21 1_545 . 143.2(2)
N2 Cd1 N1 C21 . . 1.1(2)
O2 Cd1 N1 C21 . . -84.9(3)
O1 Cd1 N1 C21 5_556 . 54.7(3)
O4 Cd1 N1 C21 1_545 . -165.8(3)
O1 Cd1 N1 C21 . . -102.4(3)
C10 Cd1 N1 C21 1_545 . 169.3(2)
O5 Cd1 N2 C11 1_545 . 98.3(3)
O2 Cd1 N2 C11 . . -78.9(3)
N1 Cd1 N2 C11 . . -177.6(3)
O1 Cd1 N2 C11 5_556 . 39.5(3)
O4 Cd1 N2 C11 1_545 . -151.3(3)
O1 Cd1 N2 C11 . . -31.2(3)
C10 Cd1 N2 C11 1_545 . 146.5(4)
O5 Cd1 N2 C22 1_545 . -85.7(3)
O2 Cd1 N2 C22 . . 97.1(3)
N1 Cd1 N2 C22 . . -1.5(2)
O1 Cd1 N2 C22 5_556 . -144.5(3)
O4 Cd1 N2 C22 1_545 . 24.8(4)
O1 Cd1 N2 C22 . . 144.9(2)
C10 Cd1 N2 C22 1_545 . -37.4(5)
Cd1 O2 C1 O1 . . -10.4(4)
Cd1 O2 C1 C2 . . 163.7(3)
Cd1 O1 C1 O2 5_556 . -101.9(6)
Cd1 O1 C1 O2 . . 9.8(4)
Cd1 O1 C1 C2 5_556 . 84.1(6)
Cd1 O1 C1 C2 . . -164.2(3)
C4 O3 C2 C1 . . 68.7(5)
C4 O3 C2 C3 . . -171.4(4)
O2 C1 C2 O3 . . 18.3(5)
O1 C1 C2 O3 . . -167.6(3)
O2 C1 C2 C3 . . -100.2(5)
O1 C1 C2 C3 . . 74.0(5)
C2 O3 C4 C5 . . 8.6(6)
C2 O3 C4 C9 . . -170.9(3)
O3 C4 C5 C6 . . 179.8(3)
C9 C4 C5 C6 . . -0.7(6)
C4 C5 C6 C7 . . 0.1(6)
C5 C6 C7 C8 . . -0.3(5)
C5 C6 C7 C10 . . 177.5(3)
C6 C7 C8 C9 . . 1.0(5)
C10 C7 C8 C9 . . -176.8(3)
C7 C8 C9 C4 . . -1.5(6)
O3 C4 C9 C8 . . -179.1(3)
C5 C4 C9 C8 . . 1.3(6)
Cd1 O4 C10 O5 1_565 . 2.2(4)
Cd1 O4 C10 C7 1_565 . -178.5(3)
Cd1 O5 C10 O4 1_565 . -2.4(4)
Cd1 O5 C10 C7 1_565 . 178.3(3)
C8 C7 C10 O4 . . -21.2(5)
C6 C7 C10 O5 . . -19.6(5)
C8 C7 C10 O5 . . 158.2(3)
C22 N2 C11 C12 . . 1.0(6)
Cd1 N2 C11 C12 . . 177.0(3)
N2 C11 C12 C13 . . -0.1(7)
C11 C12 C13 C14 . . -0.6(6)
C12 C13 C14 C22 . . 0.3(6)
C12 C13 C14 C15 . . -178.9(4)
C13 C14 C15 C16 . . 178.9(4)
C22 C14 C15 C16 . . -0.2(6)
C14 C15 C16 C17 . . 0.4(6)
C15 C16 C17 C18 . . -178.6(4)
C15 C16 C17 C21 . . -0.8(6)
C21 C17 C18 C19 . . -0.7(6)
C16 C17 C18 C19 . . 177.1(4)
C17 C18 C19 C20 . . 1.2(6)
C21 N1 C20 C19 . . -0.7(6)
Cd1 N1 C20 C19 . . -178.1(3)
C18 C19 C20 N1 . . -0.5(6)
C20 N1 C21 C17 . . 1.2(5)
Cd1 N1 C21 C17 . . 178.9(3)
C20 N1 C21 C22 . . -178.3(3)
Cd1 N1 C21 C22 . . -0.6(4)
C18 C17 C21 N1 . . -0.5(5)
C16 C17 C21 N1 . . -178.5(3)
C18 C17 C21 C22 . . 179.0(3)
C16 C17 C21 C22 . . 1.0(5)
C11 N2 C22 C14 . . -1.3(5)
Cd1 N2 C22 C14 . . -177.5(3)
C11 N2 C22 C21 . . 178.1(3)
Cd1 N2 C22 C21 . . 1.8(4)
C13 C14 C22 N2 . . 0.6(5)
C15 C14 C22 N2 . . 179.9(3)
C13 C14 C22 C21 . . -178.7(3)
C15 C14 C22 C21 . . 0.5(5)
N1 C21 C22 N2 . . -0.8(5)
C17 C21 C22 N2 . . 179.7(3)
N1 C21 C22 C14 . . 178.6(3)
C17 C21 C22 C14 . . -0.9(5)
